data_7022906
loop_
_publ_author_name
'Zhu, Xingxun'
'Ou, Yaping'
'Zhang, Jing'
'Xia, Jian-Long'
'Yin, Jun'
'Yu, Guang-Ao'
'Liu, Sheng Hua'

_publ_section_title
;
 Dithia[3.3]paracyclophane-based monometal ruthenium acetylide complexes:
 synthesis, characterization and substituent effects.
;
_journal_issue 19
_journal_name_full 'Dalton transactions (Cambridge, England : 2003)'
_journal_page_first 7177
_journal_page_last 7189
_journal_paper_doi 10.1039/c3dt50234a
_journal_volume 42
_journal_year 2013
_chemical_formula_sum 'C59 H66 O P2 Ru S2'
_chemical_formula_weight 1018.25
_chemical_name_systematic
;
?
;
_space_group_IT_number 14
_symmetry_cell_setting monoclinic
_symmetry_space_group_name_Hall '-P 2ybc'
_symmetry_space_group_name_H-M 'P 1 21/c 1'
_atom_sites_solution_hydrogens geom
_atom_sites_solution_primary direct
_atom_sites_solution_secondary difmap
_audit_creation_method SHELXL-97
_cell_angle_alpha 90.00
_cell_angle_beta 107.7010(10)
_cell_angle_gamma 90.00
_cell_formula_units_Z 4
_cell_length_a 14.9471(10)
_cell_length_b 16.7678(12)
_cell_length_c 21.3698(15)
_cell_measurement_reflns_used 8913
_cell_measurement_temperature 298(2)
_cell_measurement_theta_max 28.26
_cell_measurement_theta_min 2.32
_cell_volume 5102.3(6)
_computing_cell_refinement 'Bruker SMART'
_computing_data_collection 'Bruker SMART'
_computing_data_reduction 'Bruker SAINT'
_computing_molecular_graphics 'Bruker SHELXTL'
_computing_publication_material 'Bruker SHELXTL'
_computing_structure_refinement 'SHELXL-97 (Sheldrick, 1997)'
_computing_structure_solution 'SHELXS-97 (Sheldrick, 1990)'
_diffrn_ambient_temperature 298(2)
_diffrn_measured_fraction_theta_full 0.999
_diffrn_measured_fraction_theta_max 0.999
_diffrn_measurement_device_type 'CCD area detector'
_diffrn_measurement_method 'phi and omega scans'
_diffrn_radiation_monochromator graphite
_diffrn_radiation_source 'fine-focus sealed tube'
_diffrn_radiation_type MoK\a
_diffrn_radiation_wavelength 0.71073
_diffrn_reflns_av_R_equivalents 0.1266
_diffrn_reflns_av_unetI/netI 0.0589
_diffrn_reflns_limit_h_max 18
_diffrn_reflns_limit_h_min -18
_diffrn_reflns_limit_k_max 20
_diffrn_reflns_limit_k_min -20
_diffrn_reflns_limit_l_max 25
_diffrn_reflns_limit_l_min -25
_diffrn_reflns_number 50775
_diffrn_reflns_theta_full 25.50
_diffrn_reflns_theta_max 25.50
_diffrn_reflns_theta_min 1.88
_exptl_absorpt_coefficient_mu 0.492
_exptl_absorpt_correction_type none
_exptl_crystal_colour yellow
_exptl_crystal_density_diffrn 1.326
_exptl_crystal_density_meas 0
_exptl_crystal_density_method 'not measured'
_exptl_crystal_description block
_exptl_crystal_F_000 2136
_exptl_crystal_size_max 0.20
_exptl_crystal_size_mid 0.20
_exptl_crystal_size_min 0.20
_refine_diff_density_max 1.083
_refine_diff_density_min -0.700
_refine_diff_density_rms 0.082
_refine_ls_extinction_method none
_refine_ls_goodness_of_fit_ref 1.083
_refine_ls_hydrogen_treatment mixed
_refine_ls_matrix_type full
_refine_ls_number_parameters 617
_refine_ls_number_reflns 9490
_refine_ls_number_restraints 0
_refine_ls_restrained_S_all 1.083
_refine_ls_R_factor_all 0.0509
_refine_ls_R_factor_gt 0.0458
_refine_ls_shift/su_max 0.000
_refine_ls_shift/su_mean 0.000
_refine_ls_structure_factor_coef Fsqd
_refine_ls_weighting_details 'calc w=1/[\s^2^(Fo^2^)+(0.0834P)^2^+0.8050P] where P=(Fo^2^+2Fc^2^)/3'
_refine_ls_weighting_scheme calc
_refine_ls_wR_factor_gt 0.1341
_refine_ls_wR_factor_ref 0.1386
_reflns_number_gt 8305
_reflns_number_total 9490
_reflns_threshold_expression >2sigma(I)
_cod_data_source_file c3dt50234a.txt
_cod_data_source_block f:\101230c\work\t
_cod_depositor_comments
;
The following automatic conversions were performed:

'_symmetry_cell_setting' value 'Monoclinic' changed to 'monoclinic'
according to /home/saulius/struct/CIF-dictionaries/cif_core.dic
dictionary named 'cif_core.dic' version 2.4.2 from 2011-04-26.

Automatic conversion script
Id: cif_fix_values 1891 2012-01-12 08:04:46Z andrius 
;
_cod_original_sg_symbol_H-M P2(1)/c
_cod_database_code 7022906

loop_
_symmetry_equiv_pos_as_xyz
'x, y, z'
'-x, y+1/2, -z+1/2'
'-x, -y, -z'
'x, -y-1/2, z-1/2'

loop_
_atom_site_label
_atom_site_type_symbol
_atom_site_fract_x
_atom_site_fract_y
_atom_site_fract_z
_atom_site_U_iso_or_equiv
_atom_site_adp_type
_atom_site_occupancy
_atom_site_symmetry_multiplicity
_atom_site_calc_flag
_atom_site_refinement_flags
_atom_site_disorder_assembly
_atom_site_disorder_group
Ru1 Ru 0.371776(13) 0.333039(11) 0.685150(9) 0.03839(10) Uani 1 1 d . . .
C1 C 0.27688(18) 0.21145(17) 0.54248(14) 0.0509(6) Uani 1 1 d . . .
C2 C 0.2368(3) 0.1993(2) 0.47546(17) 0.0745(9) Uani 1 1 d . . .
H2 H 0.2210 0.2434 0.4478 0.089 Uiso 1 1 calc R . .
C3 C 0.2198(3) 0.1248(3) 0.4490(2) 0.0892(12) Uani 1 1 d . . .
H3 H 0.1934 0.1181 0.4039 0.107 Uiso 1 1 calc R . .
C4 C 0.2425(3) 0.0596(3) 0.4899(2) 0.0956(13) Uani 1 1 d . . .
H4 H 0.2329 0.0086 0.4721 0.115 Uiso 1 1 calc R . .
C5 C 0.2793(3) 0.0687(2) 0.5573(2) 0.0947(12) Uani 1 1 d . . .
H5 H 0.2922 0.0244 0.5847 0.114 Uiso 1 1 calc R . .
C6 C 0.2968(2) 0.1458(2) 0.58327(17) 0.0663(8) Uani 1 1 d . . .
H6 H 0.3221 0.1529 0.6284 0.080 Uiso 1 1 calc R . .
C7 C 0.34494(18) 0.36116(16) 0.51773(12) 0.0475(6) Uani 1 1 d . . .
C8 C 0.3209(2) 0.43747(17) 0.49553(14) 0.0625(7) Uani 1 1 d . . .
H8 H 0.2754 0.4650 0.5084 0.075 Uiso 1 1 calc R . .
C9 C 0.3645(3) 0.4740(2) 0.45373(17) 0.0760(9) Uani 1 1 d . . .
H9 H 0.3472 0.5254 0.4386 0.091 Uiso 1 1 calc R . .
C10 C 0.4320(3) 0.4350(2) 0.43494(17) 0.0761(10) Uani 1 1 d . . .
H10 H 0.4619 0.4605 0.4081 0.091 Uiso 1 1 calc R . .
C11 C 0.4559(2) 0.3589(2) 0.45537(17) 0.0663(8) Uani 1 1 d . . .
H11 H 0.5007 0.3318 0.4415 0.080 Uiso 1 1 calc R . .
C12 C 0.4135(2) 0.32215(19) 0.49678(16) 0.0597(7) Uani 1 1 d . . .
H12 H 0.4309 0.2704 0.5110 0.072 Uiso 1 1 calc R . .
C13 C 0.17709(18) 0.3511(2) 0.55876(13) 0.0547(7) Uani 1 1 d . . .
H13A H 0.1775 0.4089 0.5585 0.066 Uiso 1 1 calc R . .
H13B H 0.1396 0.3327 0.5157 0.066 Uiso 1 1 calc R . .
C14 C 0.1357(2) 0.3213(2) 0.61017(15) 0.0710(10) Uani 1 1 d . . .
H14A H 0.1115 0.2678 0.5988 0.085 Uiso 1 1 calc R . .
H14B H 0.0838 0.3554 0.6112 0.085 Uiso 1 1 calc R . .
C15 C 0.1777(2) 0.39465(19) 0.73751(14) 0.0617(8) Uani 1 1 d . . .
C16 C 0.2331(3) 0.4555(2) 0.77068(16) 0.0749(9) Uani 1 1 d . . .
H16 H 0.2961 0.4576 0.7728 0.090 Uiso 1 1 calc R . .
C17 C 0.1950(4) 0.5147(3) 0.8015(2) 0.1000(15) Uani 1 1 d . . .
H17 H 0.2329 0.5557 0.8246 0.120 Uiso 1 1 calc R . .
C18 C 0.1027(5) 0.5120(3) 0.7975(3) 0.118(2) Uani 1 1 d . . .
H18 H 0.0772 0.5519 0.8171 0.142 Uiso 1 1 calc R . .
C19 C 0.0460(4) 0.4501(4) 0.7646(3) 0.1119(18) Uani 1 1 d . . .
H19 H -0.0172 0.4484 0.7622 0.134 Uiso 1 1 calc R . .
C20 C 0.0837(3) 0.3921(3) 0.73589(18) 0.0831(11) Uani 1 1 d . . .
H20 H 0.0461 0.3500 0.7148 0.100 Uiso 1 1 calc R . .
C21 C 0.19599(19) 0.22740(19) 0.72930(14) 0.0563(7) Uani 1 1 d . . .
C22 C 0.2080(2) 0.2223(2) 0.79600(15) 0.0667(8) Uani 1 1 d . . .
H22 H 0.2222 0.2683 0.8214 0.080 Uiso 1 1 calc R . .
C23 C 0.1996(3) 0.1505(3) 0.8260(2) 0.0821(10) Uani 1 1 d . . .
H23 H 0.2088 0.1487 0.8710 0.098 Uiso 1 1 calc R . .
C24 C 0.1778(3) 0.0824(3) 0.7892(2) 0.0987(13) Uani 1 1 d . . .
H24 H 0.1720 0.0341 0.8091 0.118 Uiso 1 1 calc R . .
C25 C 0.1648(3) 0.0855(3) 0.7242(2) 0.1072(15) Uani 1 1 d . . .
H25 H 0.1499 0.0392 0.6992 0.129 Uiso 1 1 calc R . .
C26 C 0.1735(3) 0.1576(2) 0.6936(2) 0.0846(12) Uani 1 1 d . . .
H26 H 0.1640 0.1586 0.6485 0.101 Uiso 1 1 calc R . .
C27 C 0.46270(17) 0.23999(15) 0.75203(12) 0.0470(6) Uani 1 1 d . . .
C28 C 0.4636(2) 0.31131(17) 0.78905(13) 0.0522(6) Uani 1 1 d . . .
C29 C 0.5046(2) 0.37245(17) 0.76072(16) 0.0631(8) Uani 1 1 d . . .
C30 C 0.5260(2) 0.34124(19) 0.70552(18) 0.0628(8) Uani 1 1 d . . .
C31 C 0.50328(18) 0.25837(18) 0.70137(14) 0.0533(6) Uani 1 1 d . . .
C32 C 0.4396(2) 0.15863(16) 0.77120(17) 0.0601(8) Uani 1 1 d . . .
H32A H 0.4201 0.1253 0.7329 0.090 Uiso 1 1 calc R . .
H32B H 0.3897 0.1624 0.7907 0.090 Uiso 1 1 calc R . .
H32C H 0.4941 0.1359 0.8023 0.090 Uiso 1 1 calc R . .
C33 C 0.4414(3) 0.3165(2) 0.85240(16) 0.0826(11) Uani 1 1 d . . .
H33A H 0.3926 0.2791 0.8520 0.124 Uiso 1 1 calc R . .
H33B H 0.4208 0.3695 0.8579 0.124 Uiso 1 1 calc R . .
H33C H 0.4966 0.3041 0.8881 0.124 Uiso 1 1 calc R . .
C34 C 0.5254(3) 0.4559(2) 0.7888(2) 0.1044(16) Uani 1 1 d . . .
H34A H 0.5905 0.4597 0.8138 0.157 Uiso 1 1 calc R . .
H34B H 0.4873 0.4667 0.8168 0.157 Uiso 1 1 calc R . .
H34C H 0.5114 0.4939 0.7536 0.157 Uiso 1 1 calc R . .
C35 C 0.5756(2) 0.3860(3) 0.6645(2) 0.1039(16) Uani 1 1 d . . .
H35A H 0.5391 0.4317 0.6451 0.156 Uiso 1 1 calc R . .
H35B H 0.5832 0.3517 0.6305 0.156 Uiso 1 1 calc R . .
H35C H 0.6362 0.4030 0.6919 0.156 Uiso 1 1 calc R . .
C36 C 0.5290(2) 0.1986(3) 0.65761(18) 0.0785(10) Uani 1 1 d . . .
H36A H 0.5917 0.1796 0.6783 0.118 Uiso 1 1 calc R . .
H36B H 0.5259 0.2232 0.6165 0.118 Uiso 1 1 calc R . .
H36C H 0.4860 0.1545 0.6501 0.118 Uiso 1 1 calc R . .
C37 C 0.34089(17) 0.44841(15) 0.66056(12) 0.0440(5) Uani 1 1 d . . .
C38 C 0.32901(18) 0.51870(16) 0.64873(13) 0.0495(6) Uani 1 1 d . . .
C39 C 0.31197(17) 0.60267(15) 0.63670(14) 0.0504(6) Uani 1 1 d . . .
C40 C 0.2821(2) 0.64999(19) 0.68069(16) 0.0629(8) Uani 1 1 d . . .
H40 H 0.2749 0.6270 0.7185 0.076 Uiso 1 1 calc R . .
C41 C 0.2630(2) 0.73055(19) 0.6688(2) 0.0740(10) Uani 1 1 d . E .
C42 C 0.2748(2) 0.76428(19) 0.6127(2) 0.0823(12) Uani 1 1 d . . .
H42 H 0.2644 0.8186 0.6053 0.099 Uiso 1 1 calc R . .
C43 C 0.3014(2) 0.71953(19) 0.5679(2) 0.0710(10) Uani 1 1 d . . .
C44 C 0.32159(19) 0.63885(19) 0.58074(16) 0.0599(7) Uani 1 1 d . . .
H44 H 0.3420 0.6087 0.5512 0.072 Uiso 1 1 calc R . .
C45 C 0.2282(3) 0.7790(3) 0.7149(3) 0.1190(19) Uani 1 1 d . . .
H45A H 0.2162 0.8326 0.6972 0.143 Uiso 0.76 1 calc PR A 1
H45B H 0.2783 0.7827 0.7562 0.143 Uiso 0.76 1 calc PR A 1
H45C H 0.2780 0.8176 0.7315 0.143 Uiso 0.24 1 d PR A 2
H45D H 0.2322 0.7435 0.7515 0.143 Uiso 0.24 1 d PR A 2
C46 C 0.0299(3) 0.7633(3) 0.6598(2) 0.0970(13) Uani 1 1 d . . .
H46A H -0.0219 0.7295 0.6616 0.116 Uiso 0.76 1 calc PR B 1
H46B H 0.0098 0.8181 0.6614 0.116 Uiso 0.76 1 calc PR B 1
H46C H 0.0327 0.7135 0.6833 0.116 Uiso 0.24 1 d PR B 2
H46D H -0.0312 0.7874 0.6538 0.116 Uiso 0.24 1 d PR B 2
C47 C 0.0453(2) 0.7505(2) 0.59355(17) 0.0624(8) Uani 1 1 d . E .
C48 C 0.0508(2) 0.81644(19) 0.5555(2) 0.0703(9) Uani 1 1 d . . .
C49 C 0.0724(2) 0.8071(2) 0.49713(18) 0.0679(8) Uani 1 1 d . E .
C50 C 0.09144(19) 0.73037(19) 0.47774(15) 0.0589(7) Uani 1 1 d . . .
C51 C 0.08210(19) 0.66343(16) 0.51452(15) 0.0529(7) Uani 1 1 d . E .
C52 C 0.0579(2) 0.67339(17) 0.57190(16) 0.0570(7) Uani 1 1 d . . .
C53 C 0.0375(4) 0.9008(3) 0.5782(3) 0.1142(16) Uani 1 1 d . E .
H53A H 0.0533 0.9018 0.6252 0.171 Uiso 1 1 calc R . .
H53B H -0.0268 0.9166 0.5592 0.171 Uiso 1 1 calc R . .
H53C H 0.0775 0.9370 0.5643 0.171 Uiso 1 1 calc R . .
C54 C 0.0755(4) 0.8778(3) 0.4550(3) 0.1195(18) Uani 1 1 d . . .
H54A H 0.0226 0.9117 0.4520 0.179 Uiso 1 1 calc R E .
H54B H 0.0734 0.8601 0.4119 0.179 Uiso 1 1 calc R . .
H54C H 0.1326 0.9070 0.4742 0.179 Uiso 1 1 calc R . .
C55 C 0.0987(2) 0.58105(19) 0.49286(19) 0.0748(9) Uani 1 1 d . . .
H55A H 0.1340 0.5506 0.5303 0.112 Uiso 1 1 calc R E .
H55B H 0.1332 0.5844 0.4617 0.112 Uiso 1 1 calc R . .
H55C H 0.0395 0.5554 0.4728 0.112 Uiso 1 1 calc R . .
C56 C 0.0456(3) 0.6018(2) 0.61105(19) 0.0832(10) Uani 1 1 d . E .
H56A H -0.0110 0.5742 0.5877 0.125 Uiso 1 1 calc R . .
H56B H 0.0415 0.6190 0.6530 0.125 Uiso 1 1 calc R . .
H56C H 0.0983 0.5667 0.6174 0.125 Uiso 1 1 calc R . .
C57 C 0.1241(3) 0.7207(3) 0.41836(18) 0.0873(11) Uani 1 1 d . E .
H57A H 0.1044 0.7675 0.3910 0.105 Uiso 0.85 1 calc PR C 1
H57B H 0.0913 0.6753 0.3936 0.105 Uiso 0.85 1 calc PR C 1
H57C H 0.0735 0.7326 0.3787 0.105 Uiso 0.15 1 d PR C 2
H57D H 0.1461 0.6668 0.4153 0.105 Uiso 0.15 1 d PR C 2
C58 C 0.3069(3) 0.7581(3) 0.5063(2) 0.1026(16) Uani 1 1 d . . .
H58A H 0.3726 0.7643 0.5094 0.123 Uiso 0.85 1 calc PR D 1
H58B H 0.2801 0.8111 0.5038 0.123 Uiso 0.85 1 calc PR D 1
H58C H 0.3464 0.7222 0.4907 0.123 Uiso 0.15 1 d PR D 2
H58D H 0.3460 0.8043 0.5229 0.123 Uiso 0.15 1 d PR D 2
P1 P 0.29792(4) 0.31278(4) 0.57758(3) 0.04194(16) Uani 1 1 d . . .
P2 P 0.22496(5) 0.31998(5) 0.69323(3) 0.04803(18) Uani 1 1 d . . .
S1 S 0.12553(12) 0.74539(9) 0.73236(6) 0.0952(4) Uani 0.76 1 d P E 1
S1' S 0.1281(5) 0.8346(3) 0.7069(4) 0.129(2) Uani 0.24 1 d P E 2
S2 S 0.24925(9) 0.70648(9) 0.43131(7) 0.0926(4) Uani 0.85 1 d P E 1
S2' S 0.2248(6) 0.7966(5) 0.4309(4) 0.100(2) Uani 0.15 1 d P E 2
C59 C 0.4419(7) 0.5309(5) 0.9439(4) 0.180(4) Uani 1 1 d . F 2
H59A H 0.4786 0.5460 0.9159 0.269 Uiso 1 1 calc R F 2
H59B H 0.3769 0.5279 0.9184 0.269 Uiso 1 1 calc R F 2
H59C H 0.4625 0.4799 0.9632 0.269 Uiso 1 1 calc R F 2
O1 O 0.4503(3) 0.5739(2) 0.9814(2) 0.1346(14) Uani 1 1 d . F 2
H1 H 0.4295 0.6169 0.9650 0.202 Uiso 1 1 calc R F 2

loop_
_atom_site_aniso_label
_atom_site_aniso_U_11
_atom_site_aniso_U_22
_atom_site_aniso_U_33
_atom_site_aniso_U_23
_atom_site_aniso_U_13
_atom_site_aniso_U_12
Ru1 0.04000(15) 0.03633(15) 0.03496(15) 0.00176(7) 0.00559(10) 0.00256(7)
C1 0.0527(14) 0.0497(15) 0.0505(15) -0.0038(12) 0.0158(12) -0.0046(12)
C2 0.099(2) 0.068(2) 0.0549(18) -0.0125(15) 0.0208(17) -0.0231(19)
C3 0.116(3) 0.084(3) 0.069(2) -0.033(2) 0.030(2) -0.037(2)
C4 0.104(3) 0.071(3) 0.109(3) -0.042(2) 0.028(2) -0.025(2)
C5 0.114(3) 0.055(2) 0.104(3) 0.001(2) 0.018(3) -0.009(2)
C6 0.0691(19) 0.0580(17) 0.065(2) -0.0043(15) 0.0095(15) -0.0077(15)
C7 0.0571(15) 0.0486(14) 0.0362(12) -0.0010(11) 0.0131(11) -0.0035(12)
C8 0.086(2) 0.0522(17) 0.0547(16) -0.0005(13) 0.0298(15) 0.0034(14)
C9 0.117(3) 0.0525(18) 0.065(2) 0.0066(15) 0.038(2) -0.0057(18)
C10 0.104(3) 0.074(2) 0.065(2) -0.0040(16) 0.0468(19) -0.0235(19)
C11 0.0694(19) 0.071(2) 0.069(2) -0.0037(16) 0.0370(16) -0.0071(16)
C12 0.0617(17) 0.0602(18) 0.0611(18) 0.0029(13) 0.0247(15) 0.0020(13)
C13 0.0452(14) 0.0757(18) 0.0378(14) 0.0048(13) 0.0044(11) 0.0109(13)
C14 0.0393(15) 0.122(3) 0.0471(17) 0.0098(16) 0.0058(13) 0.0052(15)
C15 0.0765(19) 0.0643(19) 0.0522(16) 0.0167(14) 0.0315(14) 0.0242(15)
C16 0.109(3) 0.066(2) 0.0600(19) 0.0080(16) 0.0416(19) 0.0212(19)
C17 0.169(5) 0.077(3) 0.075(3) 0.0060(19) 0.068(3) 0.024(3)
C18 0.196(6) 0.098(4) 0.100(3) 0.033(3) 0.102(4) 0.073(4)
C19 0.127(4) 0.132(4) 0.105(3) 0.042(3) 0.077(3) 0.072(3)
C20 0.081(2) 0.103(3) 0.078(2) 0.024(2) 0.0437(19) 0.034(2)
C21 0.0489(14) 0.0703(19) 0.0516(15) -0.0006(13) 0.0179(12) -0.0061(13)
C22 0.082(2) 0.065(2) 0.0536(17) 0.0053(14) 0.0214(15) 0.0019(16)
C23 0.099(3) 0.080(2) 0.070(2) 0.0143(19) 0.029(2) -0.005(2)
C24 0.125(3) 0.074(3) 0.105(3) 0.014(2) 0.049(3) -0.025(2)
C25 0.137(4) 0.086(3) 0.105(3) -0.024(2) 0.045(3) -0.052(3)
C26 0.100(3) 0.088(3) 0.073(2) -0.0179(19) 0.038(2) -0.040(2)
C27 0.0441(13) 0.0413(13) 0.0471(14) 0.0041(11) 0.0013(11) 0.0048(10)
C28 0.0542(15) 0.0460(14) 0.0430(14) 0.0012(11) -0.0050(12) 0.0059(12)
C29 0.0576(16) 0.0441(15) 0.0651(19) 0.0061(13) -0.0147(14) -0.0031(12)
C30 0.0418(14) 0.0635(19) 0.074(2) 0.0219(15) 0.0040(14) -0.0008(12)
C31 0.0403(13) 0.0591(16) 0.0543(15) 0.0093(13) 0.0052(11) 0.0088(11)
C32 0.0639(18) 0.0435(15) 0.0662(19) 0.0121(13) 0.0101(15) 0.0055(12)
C33 0.106(3) 0.082(2) 0.0431(17) 0.0034(15) -0.0012(17) 0.030(2)
C34 0.106(3) 0.0509(19) 0.110(3) -0.005(2) -0.035(2) -0.0147(19)
C35 0.060(2) 0.128(4) 0.116(3) 0.063(3) 0.016(2) -0.013(2)
C36 0.065(2) 0.098(3) 0.071(2) -0.003(2) 0.0190(17) 0.0279(19)
C37 0.0464(13) 0.0427(14) 0.0400(13) 0.0004(10) 0.0087(10) 0.0040(10)
C38 0.0480(13) 0.0486(15) 0.0477(14) 0.0021(11) 0.0082(11) 0.0040(11)
C39 0.0427(12) 0.0408(13) 0.0577(16) 0.0013(12) 0.0002(11) 0.0010(10)
C40 0.0554(16) 0.0543(16) 0.0641(19) -0.0107(14) -0.0043(14) 0.0052(13)
C41 0.0528(16) 0.0501(18) 0.097(3) -0.0233(18) -0.0109(16) 0.0024(13)
C42 0.0499(17) 0.0384(16) 0.132(4) 0.001(2) -0.0117(19) -0.0043(13)
C43 0.0440(15) 0.0498(17) 0.103(3) 0.0218(18) -0.0018(15) -0.0108(13)
C44 0.0434(14) 0.0520(16) 0.077(2) 0.0097(15) 0.0077(13) -0.0012(12)
C45 0.103(3) 0.082(3) 0.131(4) -0.060(3) -0.026(3) 0.021(2)
C46 0.084(3) 0.123(4) 0.088(3) -0.019(3) 0.033(2) 0.010(2)
C47 0.0468(15) 0.0664(19) 0.071(2) -0.0104(15) 0.0128(13) -0.0023(13)
C48 0.0537(17) 0.0505(17) 0.097(3) -0.0063(17) 0.0087(17) 0.0043(13)
C49 0.0588(17) 0.0518(17) 0.084(2) 0.0154(16) 0.0080(16) -0.0035(14)
C50 0.0474(14) 0.0655(19) 0.0554(16) 0.0080(14) 0.0030(12) -0.0049(13)
C51 0.0413(14) 0.0494(16) 0.0589(18) -0.0018(11) 0.0019(12) -0.0048(10)
C52 0.0450(15) 0.0578(18) 0.0607(18) 0.0027(13) 0.0046(13) -0.0101(11)
C53 0.123(4) 0.066(3) 0.152(4) -0.025(3) 0.039(3) 0.013(2)
C54 0.140(4) 0.073(3) 0.132(4) 0.045(3) 0.020(3) 0.000(3)
C55 0.0713(19) 0.0571(19) 0.089(2) -0.0141(17) 0.0147(17) -0.0087(15)
C56 0.099(3) 0.072(2) 0.077(2) 0.0075(18) 0.025(2) -0.0249(19)
C57 0.078(2) 0.115(3) 0.065(2) 0.012(2) 0.0148(18) -0.004(2)
C58 0.065(2) 0.086(3) 0.143(4) 0.059(3) 0.010(2) -0.0140(19)
P1 0.0438(3) 0.0459(3) 0.0348(3) 0.0000(3) 0.0100(3) 0.0012(3)
P2 0.0448(4) 0.0623(4) 0.0364(4) 0.0046(3) 0.0115(3) 0.0060(3)
S1 0.1300(12) 0.0933(9) 0.0588(7) -0.0117(6) 0.0234(7) 0.0344(8)
S1' 0.135(5) 0.091(4) 0.142(5) -0.048(3) 0.011(4) 0.029(3)
S2 0.0896(8) 0.1117(10) 0.0899(8) 0.0354(7) 0.0471(7) 0.0158(7)
S2' 0.099(5) 0.094(5) 0.109(6) 0.047(4) 0.035(4) 0.005(4)
C59 0.266(10) 0.175(8) 0.135(6) -0.018(5) 0.116(6) -0.084(7)
O1 0.206(4) 0.0624(19) 0.145(3) 0.026(2) 0.068(3) 0.012(2)

loop_
_atom_type_symbol
_atom_type_description
_atom_type_scat_dispersion_real
_atom_type_scat_dispersion_imag
_atom_type_scat_source
C C 0.0033 0.0016 'International Tables Vol C Tables 4.2.6.8 and 6.1.1.4'
H H 0.0000 0.0000 'International Tables Vol C Tables 4.2.6.8 and 6.1.1.4'
O O 0.0106 0.0060 'International Tables Vol C Tables 4.2.6.8 and 6.1.1.4'
P P 0.1023 0.0942 'International Tables Vol C Tables 4.2.6.8 and 6.1.1.4'
S S 0.1246 0.1234 'International Tables Vol C Tables 4.2.6.8 and 6.1.1.4'
Ru Ru -1.2594 0.8363 'International Tables Vol C Tables 4.2.6.8 and 6.1.1.4'

loop_
_geom_angle_atom_site_label_1
_geom_angle_atom_site_label_2
_geom_angle_atom_site_label_3
_geom_angle
C37 Ru1 C30 97.67(10)
C37 Ru1 C29 89.28(10)
C30 Ru1 C29 36.93(13)
C37 Ru1 P1 82.91(7)
C30 Ru1 P1 111.56(10)
C29 Ru1 P1 146.14(10)
C37 Ru1 C28 115.65(10)
C30 Ru1 C28 62.07(12)
C29 Ru1 C28 36.80(11)
P1 Ru1 C28 160.44(8)
C37 Ru1 P2 87.84(7)
C30 Ru1 P2 164.92(10)
C29 Ru1 P2 129.77(10)
P1 Ru1 P2 82.97(3)
C28 Ru1 P2 102.90(8)
C37 Ru1 C31 133.43(10)
C30 Ru1 C31 37.09(11)
C29 Ru1 C31 61.07(11)
P1 Ru1 C31 101.88(8)
C28 Ru1 C31 61.35(11)
P2 Ru1 C31 138.65(8)
C37 Ru1 C27 150.25(9)
C30 Ru1 C27 62.01(10)
C29 Ru1 C27 61.29(9)
P1 Ru1 C27 123.59(7)
C28 Ru1 C27 36.89(10)
P2 Ru1 C27 107.12(7)
C31 Ru1 C27 36.67(10)
C6 C1 C2 118.5(3)
C6 C1 P1 120.0(2)
C2 C1 P1 121.4(2)
C3 C2 C1 122.0(4)
C3 C2 H2 119.0
C1 C2 H2 119.0
C2 C3 C4 119.0(4)
C2 C3 H3 120.5
C4 C3 H3 120.5
C3 C4 C5 121.1(3)
C3 C4 H4 119.4
C5 C4 H4 119.4
C4 C5 C6 118.8(4)
C4 C5 H5 120.6
C6 C5 H5 120.6
C1 C6 C5 120.5(3)
C1 C6 H6 119.8
C5 C6 H6 119.8
C8 C7 C12 117.7(3)
C8 C7 P1 122.7(2)
C12 C7 P1 119.5(2)
C7 C8 C9 120.3(3)
C7 C8 H8 119.8
C9 C8 H8 119.8
C10 C9 C8 120.7(3)
C10 C9 H9 119.6
C8 C9 H9 119.6
C9 C10 C11 120.0(3)
C9 C10 H10 120.0
C11 C10 H10 120.0
C10 C11 C12 119.9(3)
C10 C11 H11 120.1
C12 C11 H11 120.1
C11 C12 C7 121.3(3)
C11 C12 H12 119.3
C7 C12 H12 119.3
C14 C13 P1 108.60(19)
C14 C13 H13A 110.0
P1 C13 H13A 110.0
C14 C13 H13B 110.0
P1 C13 H13B 110.0
H13A C13 H13B 108.4
C13 C14 P2 111.4(2)
C13 C14 H14A 109.3
P2 C14 H14A 109.3
C13 C14 H14B 109.3
P2 C14 H14B 109.3
H14A C14 H14B 108.0
C16 C15 C20 118.8(3)
C16 C15 P2 120.6(2)
C20 C15 P2 120.6(3)
C15 C16 C17 120.2(4)
C15 C16 H16 119.9
C17 C16 H16 119.9
C18 C17 C16 119.7(5)
C18 C17 H17 120.1
C16 C17 H17 120.1
C17 C18 C19 120.7(4)
C17 C18 H18 119.7
C19 C18 H18 119.7
C20 C19 C18 119.3(5)
C20 C19 H19 120.3
C18 C19 H19 120.3
C19 C20 C15 121.3(5)
C19 C20 H20 119.4
C15 C20 H20 119.4
C26 C21 C22 116.8(3)
C26 C21 P2 122.1(3)
C22 C21 P2 120.6(2)
C21 C22 C23 121.8(3)
C21 C22 H22 119.1
C23 C22 H22 119.1
C24 C23 C22 119.9(4)
C24 C23 H23 120.1
C22 C23 H23 120.1
C25 C24 C23 119.7(4)
C25 C24 H24 120.1
C23 C24 H24 120.1
C24 C25 C26 120.8(4)
C24 C25 H25 119.6
C26 C25 H25 119.6
C21 C26 C25 121.0(4)
C21 C26 H26 119.5
C25 C26 H26 119.5
C31 C27 C28 107.7(2)
C31 C27 C32 126.3(3)
C28 C27 C32 125.1(3)
C31 C27 Ru1 71.61(14)
C28 C27 Ru1 71.15(14)
C32 C27 Ru1 131.03(19)
C29 C28 C27 107.5(3)
C29 C28 C33 126.1(3)
C27 C28 C33 125.6(3)
C29 C28 Ru1 71.12(15)
C27 C28 Ru1 71.97(14)
C33 C28 Ru1 130.3(2)
C30 C29 C28 109.0(3)
C30 C29 C34 127.0(3)
C28 C29 C34 124.0(4)
C30 C29 Ru1 70.46(16)
C28 C29 Ru1 72.08(15)
C34 C29 Ru1 125.9(2)
C29 C30 C31 107.6(3)
C29 C30 C35 125.2(3)
C31 C30 C35 126.7(4)
C29 C30 Ru1 72.61(17)
C31 C30 Ru1 73.35(16)
C35 C30 Ru1 125.6(2)
C27 C31 C30 108.2(3)
C27 C31 C36 125.3(3)
C30 C31 C36 126.1(3)
C27 C31 Ru1 71.72(14)
C30 C31 Ru1 69.56(16)
C36 C31 Ru1 130.5(2)
C27 C32 H32A 109.5
C27 C32 H32B 109.5
H32A C32 H32B 109.5
C27 C32 H32C 109.5
H32A C32 H32C 109.5
H32B C32 H32C 109.5
C28 C33 H33A 109.5
C28 C33 H33B 109.5
H33A C33 H33B 109.5
C28 C33 H33C 109.5
H33A C33 H33C 109.5
H33B C33 H33C 109.5
C29 C34 H34A 109.5
C29 C34 H34B 109.5
H34A C34 H34B 109.5
C29 C34 H34C 109.5
H34A C34 H34C 109.5
H34B C34 H34C 109.5
C30 C35 H35A 109.5
C30 C35 H35B 109.5
H35A C35 H35B 109.5
C30 C35 H35C 109.5
H35A C35 H35C 109.5
H35B C35 H35C 109.5
C31 C36 H36A 109.5
C31 C36 H36B 109.5
H36A C36 H36B 109.5
C31 C36 H36C 109.5
H36A C36 H36C 109.5
H36B C36 H36C 109.5
C38 C37 Ru1 175.2(2)
C37 C38 C39 177.2(3)
C44 C39 C40 117.9(3)
C44 C39 C38 121.5(3)
C40 C39 C38 120.6(3)
C41 C40 C39 121.2(3)
C41 C40 H40 119.4
C39 C40 H40 119.4
C42 C41 C40 118.9(3)
C42 C41 C45 120.8(4)
C40 C41 C45 120.3(4)
C43 C42 C41 121.5(3)
C43 C42 H42 119.3
C41 C42 H42 119.3
C42 C43 C44 119.1(3)
C42 C43 C58 119.1(4)
C44 C43 C58 121.8(4)
C39 C44 C43 121.4(3)
C39 C44 H44 119.3
C43 C44 H44 119.3
C41 C45 S1' 134.2(4)
C41 C45 S1 117.7(3)
S1' C45 S1 54.2(3)
C41 C45 H45A 107.9
S1' C45 H45A 53.8
S1 C45 H45A 107.9
C41 C45 H45B 107.9
S1' C45 H45B 117.5
S1 C45 H45B 107.9
H45A C45 H45B 107.2
C41 C45 H45C 102.8
S1' C45 H45C 102.8
S1 C45 H45C 138.8
H45A C45 H45C 63.5
H45B C45 H45C 47.9
C41 C45 H45D 104.5
S1' C45 H45D 104.5
S1 C45 H45D 58.8
H45A C45 H45D 147.4
H45B C45 H45D 57.7
H45C C45 H45D 105.2
C47 C46 S1 118.5(3)
C47 C46 S1' 105.6(4)
S1 C46 S1' 50.8(2)
C47 C46 H46A 107.7
S1 C46 H46A 107.7
S1' C46 H46A 146.5
C47 C46 H46B 107.7
S1 C46 H46B 107.7
S1' C46 H46B 65.7
H46A C46 H46B 107.1
C47 C46 H46C 111.4
S1 C46 H46C 60.5
S1' C46 H46C 111.0
H46A C46 H46C 52.0
H46B C46 H46C 139.8
C47 C46 H46D 109.9
S1 C46 H46D 131.1
S1' C46 H46D 110.4
H46A C46 H46D 61.3
H46B C46 H46D 47.3
H46C C46 H46D 108.6
C48 C47 C52 120.1(3)
C48 C47 C46 119.0(3)
C52 C47 C46 120.8(3)
C49 C48 C47 120.5(3)
C49 C48 C53 118.5(4)
C47 C48 C53 121.0(4)
C48 C49 C50 119.3(3)
C48 C49 C54 120.6(4)
C50 C49 C54 120.1(4)
C51 C50 C49 120.3(3)
C51 C50 C57 120.1(3)
C49 C50 C57 119.7(3)
C52 C51 C50 119.7(3)
C52 C51 C55 119.6(3)
C50 C51 C55 120.7(3)
C51 C52 C47 119.9(3)
C51 C52 C56 120.2(3)
C47 C52 C56 119.9(3)
C48 C53 H53A 109.5
C48 C53 H53B 109.5
H53A C53 H53B 109.5
C48 C53 H53C 109.5
H53A C53 H53C 109.5
H53B C53 H53C 109.5
C49 C54 H54A 109.5
C49 C54 H54B 109.5
H54A C54 H54B 109.5
C49 C54 H54C 109.5
H54A C54 H54C 109.5
H54B C54 H54C 109.5
C51 C55 H55A 109.5
C51 C55 H55B 109.5
H55A C55 H55B 109.5
C51 C55 H55C 109.5
H55A C55 H55C 109.5
H55B C55 H55C 109.5
C52 C56 H56A 109.5
C52 C56 H56B 109.5
H56A C56 H56B 109.5
C52 C56 H56C 109.5
H56A C56 H56C 109.5
H56B C56 H56C 109.5
C50 C57 S2 118.0(2)
C50 C57 S2' 104.6(4)
S2 C57 S2' 48.9(3)
C50 C57 H57A 107.8
S2 C57 H57A 107.8
S2' C57 H57A 68.3
C50 C57 H57B 107.8
S2 C57 H57B 107.8
S2' C57 H57B 146.9
H57A C57 H57B 107.2
C50 C57 H57C 110.4
S2 C57 H57C 130.6
S2' C57 H57C 110.7
H57A C57 H57C 45.0
H57B C57 H57C 63.6
C50 C57 H57D 111.3
S2 C57 H57D 62.3
S2' C57 H57D 111.0
H57A C57 H57D 139.4
H57B C57 H57D 50.1
H57C C57 H57D 108.8
C43 C58 S2 116.0(3)
C43 C58 S2' 137.0(4)
S2 C58 S2' 50.9(3)
C43 C58 H58A 108.3
S2 C58 H58A 108.3
S2' C58 H58A 114.7
C43 C58 H58B 108.3
S2 C58 H58B 108.3
S2' C58 H58B 58.0
H58A C58 H58B 107.4
C43 C58 H58C 103.7
S2 C58 H58C 64.6
S2' C58 H58C 103.5
H58A C58 H58C 51.7
H58B C58 H58C 146.5
C43 C58 H58D 102.3
S2 C58 H58D 141.6
S2' C58 H58D 102.1
H58A C58 H58D 53.5
H58B C58 H58D 58.8
H58C C58 H58D 105.0
C7 P1 C13 104.65(13)
C7 P1 C1 100.29(12)
C13 P1 C1 101.38(14)
C7 P1 Ru1 118.30(9)
C13 P1 Ru1 108.30(9)
C1 P1 Ru1 121.58(9)
C15 P2 C21 100.54(13)
C15 P2 C14 101.91(15)
C21 P2 C14 102.52(15)
C15 P2 Ru1 120.49(12)
C21 P2 Ru1 118.04(9)
C14 P2 Ru1 110.79(10)
C45 S1 C46 106.2(2)
C45 S1 H45D 33.1
C46 S1 H45D 137.2
C45 S1 H46C 128.1
C46 S1 H46C 32.8
H45D S1 H46C 145.1
C45 S1' C46 102.5(3)
C58 S2 C57 105.4(2)
C58 S2 H57D 123.7
C57 S2 H57D 32.1
C58 S2 H58C 32.4
C57 S2 H58C 136.6
H57D S2 H58C 142.7
C58 S2' C57 100.2(4)
O1 C59 H59A 109.5
O1 C59 H59B 109.5
H59A C59 H59B 109.5
O1 C59 H59C 109.5
H59A C59 H59C 109.5
H59B C59 H59C 109.5
C59 O1 H1 109.5

loop_
_geom_bond_atom_site_label_1
_geom_bond_atom_site_label_2
_geom_bond_distance
Ru1 C37 2.021(2)
Ru1 C30 2.217(3)
Ru1 C29 2.244(3)
Ru1 P1 2.2528(7)
Ru1 C28 2.257(3)
Ru1 P2 2.2636(8)
Ru1 C31 2.266(3)
Ru1 C27 2.268(2)
C1 C6 1.379(4)
C1 C2 1.389(4)
C1 P1 1.845(3)
C2 C3 1.363(5)
C2 H2 0.9300
C3 C4 1.377(6)
C3 H3 0.9300
C4 C5 1.384(6)
C4 H4 0.9300
C5 C6 1.401(5)
C5 H5 0.9300
C6 H6 0.9300
C7 C8 1.374(4)
C7 C12 1.399(4)
C7 P1 1.826(3)
C8 C9 1.397(4)
C8 H8 0.9300
C9 C10 1.361(5)
C9 H9 0.9300
C10 C11 1.361(5)
C10 H10 0.9300
C11 C12 1.381(4)
C11 H11 0.9300
C12 H12 0.9300
C13 C14 1.500(4)
C13 P1 1.842(3)
C13 H13A 0.9700
C13 H13B 0.9700
C14 P2 1.868(3)
C14 H14A 0.9700
C14 H14B 0.9700
C15 C16 1.368(5)
C15 C20 1.396(5)
C15 P2 1.835(3)
C16 C17 1.405(5)
C16 H16 0.9300
C17 C18 1.357(8)
C17 H17 0.9300
C18 C19 1.389(8)
C18 H18 0.9300
C19 C20 1.360(6)
C19 H19 0.9300
C20 H20 0.9300
C21 C26 1.382(5)
C21 C22 1.384(4)
C21 P2 1.842(3)
C22 C23 1.388(5)
C22 H22 0.9300
C23 C24 1.369(6)
C23 H23 0.9300
C24 C25 1.344(6)
C24 H24 0.9300
C25 C26 1.399(6)
C25 H25 0.9300
C26 H26 0.9300
C27 C31 1.426(4)
C27 C28 1.432(4)
C27 C32 1.495(4)
C28 C29 1.421(4)
C28 C33 1.491(5)
C29 C30 1.413(5)
C29 C34 1.516(4)
C30 C31 1.427(4)
C30 C35 1.508(5)
C31 C36 1.499(5)
C32 H32A 0.9600
C32 H32B 0.9600
C32 H32C 0.9600
C33 H33A 0.9600
C33 H33B 0.9600
C33 H33C 0.9600
C34 H34A 0.9600
C34 H34B 0.9600
C34 H34C 0.9600
C35 H35A 0.9600
C35 H35B 0.9600
C35 H35C 0.9600
C36 H36A 0.9600
C36 H36B 0.9600
C36 H36C 0.9600
C37 C38 1.207(4)
C38 C39 1.440(4)
C39 C44 1.387(4)
C39 C40 1.403(4)
C40 C41 1.388(4)
C40 H40 0.9300
C41 C42 1.385(6)
C41 C45 1.488(6)
C42 C43 1.366(6)
C42 H42 0.9300
C43 C44 1.395(4)
C43 C58 1.492(5)
C44 H44 0.9300
C45 S1' 1.726(7)
C45 S1 1.777(6)
C45 H45A 0.9700
C45 H45B 0.9700
C45 H45C 0.9700
C45 H45D 0.9700
C46 C47 1.517(5)
C46 S1 1.787(5)
C46 S1' 1.923(8)
C46 H46A 0.9700
C46 H46B 0.9700
C46 H46C 0.9700
C46 H46D 0.9700
C47 C48 1.390(5)
C47 C52 1.404(4)
C48 C49 1.390(5)
C48 C53 1.527(5)
C49 C50 1.408(5)
C49 C54 1.498(5)
C50 C51 1.401(4)
C50 C57 1.500(5)
C51 C52 1.390(4)
C51 C55 1.501(4)
C52 C56 1.506(4)
C53 H53A 0.9600
C53 H53B 0.9600
C53 H53C 0.9600
C54 H54A 0.9600
C54 H54B 0.9600
C54 H54C 0.9600
C55 H55A 0.9600
C55 H55B 0.9600
C55 H55C 0.9600
C56 H56A 0.9600
C56 H56B 0.9600
C56 H56C 0.9600
C57 S2 1.822(4)
C57 S2' 1.927(9)
C57 H57A 0.9700
C57 H57B 0.9700
C57 H57C 0.9700
C57 H57D 0.9700
C58 S2 1.795(5)
C58 S2' 1.821(8)
C58 H58A 0.9700
C58 H58B 0.9700
C58 H58C 0.9700
C58 H58D 0.9700
S1 H45D 1.5211
S1 H46C 1.5575
S2 H57D 1.6175
S2 H58C 1.6344
C59 O1 1.056(7)
C59 H59A 0.9600
C59 H59B 0.9600
C59 H59C 0.9600
O1 H1 0.8200

loop_
_geom_hbond_atom_site_label_D
_geom_hbond_atom_site_label_H
_geom_hbond_atom_site_label_A
_geom_hbond_distance_DH
_geom_hbond_distance_HA
_geom_hbond_distance_DA
_geom_hbond_angle_DHA
_geom_hbond_site_symmetry_A
C59 H59C O1 0.96 1.72 2.583(10) 147.0 3_667
C56 H56B S1 0.96 2.77 3.472(4) 131.0 .
